data_7001042
loop_
_publ_author_name
'Chetcuti, Michael J.'
'Devoille, Aline M. J.'
'Othman, Amel Ben'
'Souane, Rachid'
'Thu\'ery, Pierre'
'Vicens, Jacques'

_publ_section_title
;
 Synthesis of mono-, di- and tetra-alkyne functionalized
 calix[4]arenes: Reactions of these multipodal ligands with dicobalt
 octacarbonyl to give complexes which contain up to eight cobalt atoms
;
_journal_issue 16
_journal_name_full 'Dalton Transactions'
_journal_page_first 2999
_journal_page_last 3008
_journal_paper_doi 10.1039/b821144b
_journal_year 2009
_chemical_formula_sum 'C56 H64 O4'
_chemical_formula_weight 801.07
_space_group_IT_number 2
_symmetry_cell_setting triclinic
_symmetry_space_group_name_Hall '-P 1'
_symmetry_space_group_name_H-M 'P -1'
_atom_sites_solution_hydrogens geom
_atom_sites_solution_primary direct
_atom_sites_solution_secondary difmap
_audit_creation_method SHELXL-97
_cell_angle_alpha 79.184(3)
_cell_angle_beta 84.737(3)
_cell_angle_gamma 66.210(2)
_cell_formula_units_Z 2
_cell_length_a 11.2014(6)
_cell_length_b 13.8433(7)
_cell_length_c 17.0902(9)
_cell_measurement_reflns_used 117841
_cell_measurement_temperature 100(2)
_cell_measurement_theta_max 25.68
_cell_measurement_theta_min 2.19
_cell_volume 2381.4(2)
_computing_cell_refinement 'HKL2000 (Otwinowski & Minor, 1997)'
_computing_data_collection 'COLLECT (Hooft, 1998)'
_computing_data_reduction 'HKL2000 (Otwinowski & Minor, 1997)'
_computing_molecular_graphics 'SHELXTL (Sheldrick, 1999)'
_computing_publication_material 'SHELXTL (Sheldrick, 1999); PLATON (Spek, 2003)'
_computing_structure_refinement 'SHELXL-97 (Sheldrick, 1997)'
_computing_structure_solution 'SHELXS-97 (Sheldrick, 1997)'
_diffrn_ambient_temperature 100(2)
_diffrn_measured_fraction_theta_full 0.999
_diffrn_measured_fraction_theta_max 0.999
_diffrn_measurement_device_type 'Nonius Kappa-CCD area-detector diffractometer'
_diffrn_measurement_method 'two \f and eight \w scans with 2\% steps'
_diffrn_radiation_monochromator graphite
_diffrn_radiation_source 'fine-focus sealed tube'
_diffrn_radiation_type MoK\a
_diffrn_radiation_wavelength 0.71073
_diffrn_reflns_av_R_equivalents 0.0434
_diffrn_reflns_av_sigmaI/netI 0.0521
_diffrn_reflns_limit_h_max 13
_diffrn_reflns_limit_h_min -13
_diffrn_reflns_limit_k_max 16
_diffrn_reflns_limit_k_min -16
_diffrn_reflns_limit_l_max 20
_diffrn_reflns_limit_l_min -20
_diffrn_reflns_number 117841
_diffrn_reflns_theta_full 25.68
_diffrn_reflns_theta_max 25.68
_diffrn_reflns_theta_min 2.19
_diffrn_standards_decay_% 0
_diffrn_standards_interval_time 0
_diffrn_standards_number 0
_exptl_absorpt_coefficient_mu 0.068
_exptl_absorpt_correction_type none
_exptl_crystal_colour colourless
_exptl_crystal_density_diffrn 1.117
_exptl_crystal_density_method 'not measured'
_exptl_crystal_description irregular
_exptl_crystal_F_000 864
_exptl_crystal_size_max 0.23
_exptl_crystal_size_mid 0.20
_exptl_crystal_size_min 0.18
_refine_diff_density_max 0.523
_refine_diff_density_min -0.418
_refine_diff_density_rms 0.101
_refine_ls_extinction_method none
_refine_ls_goodness_of_fit_ref 1.067
_refine_ls_hydrogen_treatment constr
_refine_ls_matrix_type full
_refine_ls_number_parameters 584
_refine_ls_number_reflns 9030
_refine_ls_number_restraints 26
_refine_ls_restrained_S_all 1.338
_refine_ls_R_factor_all 0.0773
_refine_ls_R_factor_gt 0.0568
_refine_ls_shift/su_max 0.001
_refine_ls_shift/su_mean 0.000
_refine_ls_structure_factor_coef Fsqd
_refine_ls_weighting_details 'calc w=1/[\s^2^(Fo^2^)+(0.0756P)^2^+0.9896P] where P=(Fo^2^+2Fc^2^)/3'
_refine_ls_weighting_scheme calc
_refine_ls_wR_factor_gt 0.1464
_refine_ls_wR_factor_ref 0.1585
_reflns_number_gt 6889
_reflns_number_total 9030
_reflns_threshold_expression >2sigma(I)
_cod_data_source_file b821144b.txt
_cod_data_source_block 3
_cod_original_cell_volume 2381.5(2)
_cod_database_code 7001042

loop_
_symmetry_equiv_pos_as_xyz
'x, y, z'
'-x, -y, -z'

loop_
_atom_site_label
_atom_site_type_symbol
_atom_site_fract_x
_atom_site_fract_y
_atom_site_fract_z
_atom_site_U_iso_or_equiv
_atom_site_adp_type
_atom_site_occupancy
_atom_site_symmetry_multiplicity
_atom_site_calc_flag
_atom_site_refinement_flags
_atom_site_disorder_assembly
_atom_site_disorder_group
O1 O 0.27242(15) 0.63589(13) 0.23948(10) 0.0288(4) Uani 1 1 d . . .
O2 O 0.11164(15) 0.77269(13) 0.34894(9) 0.0258(4) Uani 1 1 d . . .
O3 O 0.16065(15) 0.89783(12) 0.17514(10) 0.0272(4) Uani 1 1 d . . .
O4 O 0.25842(15) 0.75548(13) 0.04849(9) 0.0260(4) Uani 1 1 d . . .
C1 C 0.4671(2) 0.49414(18) 0.20046(14) 0.0246(5) Uani 1 1 d . . .
C2 C 0.3842(2) 0.54467(17) 0.25996(14) 0.0243(5) Uani 1 1 d . . .
C3 C 0.4190(2) 0.51356(17) 0.33998(14) 0.0242(5) Uani 1 1 d . . .
C4 C 0.5391(2) 0.43041(18) 0.35977(14) 0.0260(5) Uani 1 1 d . . .
H4 H 0.5626 0.4091 0.4130 0.031 Uiso 1 1 calc R . .
C5 C 0.6256(2) 0.37784(18) 0.30241(14) 0.0266(5) Uani 1 1 d . A .
C6 C 0.5852(2) 0.41033(18) 0.22337(14) 0.0262(5) Uani 1 1 d . . .
H6 H 0.6395 0.3745 0.1845 0.031 Uiso 1 1 calc R . .
C7 C 0.7616(2) 0.2916(2) 0.32399(15) 0.0367(6) Uani 1 1 d D . .
C8A C 0.7842(4) 0.2612(4) 0.4108(3) 0.0368(12) Uani 0.587(5) 1 d P A 1
H8A1 H 0.7197 0.2359 0.4362 0.055 Uiso 0.587(5) 1 calc PR A 1
H8A2 H 0.7780 0.3224 0.4322 0.055 Uiso 0.587(5) 1 calc PR A 1
H8A3 H 0.8696 0.2055 0.4204 0.055 Uiso 0.587(5) 1 calc PR A 1
C9A C 0.7660(5) 0.1872(3) 0.2949(3) 0.0378(12) Uani 0.587(5) 1 d PD A 1
H9A1 H 0.8494 0.1298 0.3068 0.057 Uiso 0.587(5) 1 calc PR A 1
H9A2 H 0.7528 0.2021 0.2385 0.057 Uiso 0.587(5) 1 calc PR A 1
H9A3 H 0.6985 0.1670 0.3219 0.057 Uiso 0.587(5) 1 calc PR A 1
C10A C 0.8633(4) 0.3226(4) 0.2780(3) 0.0387(12) Uani 0.587(5) 1 d P A 1
H10A H 0.8615 0.3865 0.2932 0.058 Uiso 0.587(5) 1 calc PR A 1
H10B H 0.8467 0.3354 0.2221 0.058 Uiso 0.587(5) 1 calc PR A 1
H10C H 0.9475 0.2658 0.2890 0.058 Uiso 0.587(5) 1 calc PR A 1
C8B C 0.7594(7) 0.2039(6) 0.3872(4) 0.0414(19) Uani 0.413(5) 1 d P A 2
H8B1 H 0.8472 0.1567 0.4017 0.062 Uiso 0.413(5) 1 calc PR A 2
H8B2 H 0.7172 0.1649 0.3681 0.062 Uiso 0.413(5) 1 calc PR A 2
H8B3 H 0.7125 0.2330 0.4329 0.062 Uiso 0.413(5) 1 calc PR A 2
C9B C 0.8513(6) 0.2573(6) 0.2566(4) 0.042(2) Uani 0.413(5) 1 d P A 2
H9B1 H 0.9364 0.2105 0.2764 0.063 Uiso 0.413(5) 1 calc PR A 2
H9B2 H 0.8565 0.3190 0.2223 0.063 Uiso 0.413(5) 1 calc PR A 2
H9B3 H 0.8194 0.2202 0.2272 0.063 Uiso 0.413(5) 1 calc PR A 2
C10B C 0.8296(7) 0.3502(6) 0.3655(4) 0.049(2) Uani 0.413(5) 1 d PD A 2
H10D H 0.7804 0.3733 0.4124 0.073 Uiso 0.413(5) 1 calc PR A 2
H10E H 0.8324 0.4111 0.3290 0.073 Uiso 0.413(5) 1 calc PR A 2
H10F H 0.9168 0.3013 0.3800 0.073 Uiso 0.413(5) 1 calc PR A 2
C11 C 0.1592(2) 0.6207(2) 0.22266(16) 0.0381(6) Uani 1 1 d . . .
H11A H 0.1763 0.5886 0.1748 0.046 Uiso 1 1 calc R . .
H11B H 0.0877 0.6901 0.2117 0.046 Uiso 1 1 calc R . .
C12 C 0.1184(3) 0.5533(2) 0.28671(18) 0.0389(6) Uani 1 1 d . . .
C13 C 0.0830(3) 0.4985(3) 0.3364(2) 0.0554(8) Uani 1 1 d . . .
H13 H 0.0551 0.4553 0.3755 0.066 Uiso 1 1 calc R . .
C14 C 0.3312(2) 0.57457(18) 0.40283(14) 0.0256(5) Uani 1 1 d . . .
H14A H 0.3595 0.5336 0.4552 0.031 Uiso 1 1 calc R . .
H14B H 0.2426 0.5820 0.3964 0.031 Uiso 1 1 calc R . .
C15 C 0.3322(2) 0.68506(18) 0.39792(13) 0.0242(5) Uani 1 1 d . . .
C16 C 0.2250(2) 0.77852(18) 0.37149(13) 0.0232(5) Uani 1 1 d . . .
C17 C 0.2327(2) 0.87846(18) 0.36199(13) 0.0235(5) Uani 1 1 d . . .
C18 C 0.3454(2) 0.88286(18) 0.38603(13) 0.0254(5) Uani 1 1 d . . .
H18 H 0.3491 0.9495 0.3823 0.031 Uiso 1 1 calc R . .
C19 C 0.4534(2) 0.79150(19) 0.41565(13) 0.0254(5) Uani 1 1 d . . .
C20 C 0.4448(2) 0.69325(18) 0.41883(13) 0.0251(5) Uani 1 1 d . . .
H20 H 0.5168 0.6309 0.4355 0.030 Uiso 1 1 calc R . .
C21 C 0.5721(2) 0.8031(2) 0.44461(15) 0.0303(5) Uani 1 1 d . . .
C22 C 0.5338(3) 0.8472(2) 0.52348(16) 0.0414(7) Uani 1 1 d . . .
H22A H 0.5135 0.7967 0.5631 0.062 Uiso 1 1 calc R . .
H22B H 0.4589 0.9138 0.5155 0.062 Uiso 1 1 calc R . .
H22C H 0.6052 0.8588 0.5411 0.062 Uiso 1 1 calc R . .
C23 C 0.6899(3) 0.6956(2) 0.45953(18) 0.0404(6) Uani 1 1 d . . .
H23A H 0.6686 0.6480 0.5014 0.061 Uiso 1 1 calc R . .
H23B H 0.7630 0.7070 0.4748 0.061 Uiso 1 1 calc R . .
H23C H 0.7117 0.6647 0.4117 0.061 Uiso 1 1 calc R . .
C24 C 0.6133(3) 0.8809(2) 0.38342(16) 0.0352(6) Uani 1 1 d . . .
H24A H 0.6890 0.8854 0.4020 0.053 Uiso 1 1 calc R . .
H24B H 0.5433 0.9505 0.3767 0.053 Uiso 1 1 calc R . .
H24C H 0.6335 0.8554 0.3333 0.053 Uiso 1 1 calc R . .
C25 C 0.0235(2) 0.76375(19) 0.41310(15) 0.0300(5) Uani 1 1 d . . .
H25A H 0.0721 0.7077 0.4553 0.036 Uiso 1 1 calc R . .
H25B H -0.0398 0.7422 0.3944 0.036 Uiso 1 1 calc R . .
C26 C -0.0467(2) 0.8628(2) 0.44624(15) 0.0306(5) Uani 1 1 d . . .
C27 C -0.1059(3) 0.9412(2) 0.47424(16) 0.0378(6) Uani 1 1 d . . .
H27 H -0.1523 1.0028 0.4962 0.045 Uiso 1 1 calc R . .
C28 C 0.1263(2) 0.98001(18) 0.32068(14) 0.0256(5) Uani 1 1 d . . .
H28A H 0.0547 0.9640 0.3073 0.031 Uiso 1 1 calc R . .
H28B H 0.0929 1.0327 0.3560 0.031 Uiso 1 1 calc R . .
C29 C 0.1833(2) 1.02407(17) 0.24565(13) 0.0243(5) Uani 1 1 d . . .
C30 C 0.2035(2) 0.97852(18) 0.17680(14) 0.0246(5) Uani 1 1 d . . .
C31 C 0.2758(2) 1.00618(18) 0.11195(14) 0.0248(5) Uani 1 1 d . . .
C32 C 0.3203(2) 1.08619(18) 0.11547(14) 0.0251(5) Uani 1 1 d . . .
H32 H 0.3675 1.1057 0.0723 0.030 Uiso 1 1 calc R . .
C33 C 0.2964(2) 1.13769(18) 0.18152(14) 0.0254(5) Uani 1 1 d . . .
C34 C 0.2282(2) 1.10448(18) 0.24581(14) 0.0251(5) Uani 1 1 d . . .
H34 H 0.2120 1.1373 0.2907 0.030 Uiso 1 1 calc R . .
C35 C 0.3450(3) 1.2265(2) 0.18303(15) 0.0321(6) Uani 1 1 d . . .
C36 C 0.4815(5) 1.1949(5) 0.1526(4) 0.1138(16) Uani 1 1 d U . .
H36A H 0.5116 1.2497 0.1562 0.171 Uiso 1 1 calc R . .
H36B H 0.4852 1.1857 0.0980 0.171 Uiso 1 1 calc R . .
H36C H 0.5360 1.1288 0.1840 0.171 Uiso 1 1 calc R . .
C37 C 0.2614(6) 1.3259(4) 0.1306(4) 0.1193(17) Uani 1 1 d U . .
H37A H 0.1730 1.3490 0.1506 0.179 Uiso 1 1 calc R . .
H37B H 0.2645 1.3116 0.0775 0.179 Uiso 1 1 calc R . .
H37C H 0.2928 1.3811 0.1301 0.179 Uiso 1 1 calc R . .
C38 C 0.3435(4) 1.2512(3) 0.2647(2) 0.0690(10) Uani 1 1 d U . .
H38A H 0.3778 1.3050 0.2623 0.104 Uiso 1 1 calc R . .
H38B H 0.3961 1.1874 0.2992 0.104 Uiso 1 1 calc R . .
H38C H 0.2554 1.2769 0.2852 0.104 Uiso 1 1 calc R . .
C39 C 0.0421(2) 0.9324(2) 0.13223(16) 0.0324(6) Uani 1 1 d . . .
H39A H 0.0474 0.8767 0.1034 0.039 Uiso 1 1 calc R . .
H39B H 0.0334 0.9957 0.0934 0.039 Uiso 1 1 calc R . .
C40 C -0.0737(3) 0.9570(2) 0.18444(18) 0.0423(7) Uani 1 1 d . . .
C41 C -0.1662(3) 0.9732(4) 0.2262(2) 0.0693(11) Uani 1 1 d . . .
H41 H -0.2398 0.9862 0.2593 0.083 Uiso 1 1 calc R . .
C42 C 0.3113(2) 0.94563(18) 0.04193(14) 0.0264(5) Uani 1 1 d . . .
H42A H 0.3460 0.9833 -0.0016 0.032 Uiso 1 1 calc R . .
H42B H 0.2333 0.9432 0.0235 0.032 Uiso 1 1 calc R . .
C43 C 0.4118(2) 0.83203(18) 0.06491(13) 0.0247(5) Uani 1 1 d . . .
C44 C 0.3827(2) 0.74254(19) 0.06893(13) 0.0245(5) Uani 1 1 d . . .
C45 C 0.4745(2) 0.63983(18) 0.09498(13) 0.0245(5) Uani 1 1 d . . .
C46 C 0.5986(2) 0.62819(19) 0.11229(14) 0.0272(5) Uani 1 1 d . . .
H46 H 0.6613 0.5596 0.1273 0.033 Uiso 1 1 calc R . .
C47 C 0.6332(2) 0.7150(2) 0.10820(14) 0.0275(5) Uani 1 1 d . . .
C48 C 0.5370(2) 0.81652(19) 0.08545(13) 0.0265(5) Uani 1 1 d . . .
H48 H 0.5567 0.8760 0.0839 0.032 Uiso 1 1 calc R . .
C49 C 0.7681(2) 0.6963(2) 0.13595(16) 0.0341(6) Uani 1 1 d . . .
C50 C 0.7642(3) 0.6733(3) 0.22682(19) 0.0634(10) Uani 1 1 d . . .
H50A H 0.8451 0.6661 0.2469 0.095 Uiso 1 1 calc R . .
H50B H 0.7513 0.6081 0.2442 0.095 Uiso 1 1 calc R . .
H50C H 0.6937 0.7312 0.2465 0.095 Uiso 1 1 calc R . .
C51 C 0.8751(3) 0.6017(3) 0.1049(2) 0.0543(8) Uani 1 1 d . . .
H51A H 0.9585 0.5949 0.1209 0.081 Uiso 1 1 calc R . .
H51B H 0.8725 0.6130 0.0479 0.081 Uiso 1 1 calc R . .
H51C H 0.8620 0.5374 0.1265 0.081 Uiso 1 1 calc R . .
C52 C 0.8008(4) 0.7940(3) 0.1084(3) 0.0705(11) Uani 1 1 d U . .
H52A H 0.7410 0.8526 0.1330 0.106 Uiso 1 1 calc R . .
H52B H 0.7937 0.8133 0.0516 0.106 Uiso 1 1 calc R . .
H52C H 0.8882 0.7777 0.1233 0.106 Uiso 1 1 calc R . .
C53 C 0.2561(2) 0.7453(2) -0.03304(15) 0.0335(6) Uani 1 1 d . . .
H53A H 0.3196 0.6756 -0.0420 0.040 Uiso 1 1 calc R . .
H53B H 0.2793 0.7996 -0.0673 0.040 Uiso 1 1 calc R . .
C54 C 0.1263(3) 0.7573(2) -0.05263(16) 0.0353(6) Uani 1 1 d . . .
C55 C 0.0233(3) 0.7684(2) -0.07330(19) 0.0471(7) Uani 1 1 d . . .
H55 H -0.0579 0.7772 -0.0896 0.056 Uiso 1 1 calc R . .
C56 C 0.4398(2) 0.54203(19) 0.11330(14) 0.0268(5) Uani 1 1 d . . .
H56A H 0.3483 0.5628 0.1028 0.032 Uiso 1 1 calc R . .
H56B H 0.4917 0.4898 0.0799 0.032 Uiso 1 1 calc R . .

loop_
_atom_site_aniso_label
_atom_site_aniso_U_11
_atom_site_aniso_U_22
_atom_site_aniso_U_33
_atom_site_aniso_U_23
_atom_site_aniso_U_13
_atom_site_aniso_U_12
O1 0.0240(8) 0.0258(9) 0.0322(9) -0.0047(7) -0.0042(7) -0.0046(7)
O2 0.0223(8) 0.0270(8) 0.0285(9) -0.0055(7) 0.0007(6) -0.0099(7)
O3 0.0276(9) 0.0244(8) 0.0316(9) -0.0047(7) -0.0003(7) -0.0123(7)
O4 0.0251(8) 0.0277(8) 0.0253(8) -0.0063(7) -0.0024(6) -0.0094(7)
C1 0.0282(12) 0.0218(11) 0.0272(12) -0.0046(9) -0.0012(9) -0.0129(9)
C2 0.0220(11) 0.0197(11) 0.0304(12) -0.0040(9) -0.0024(9) -0.0071(9)
C3 0.0258(12) 0.0207(11) 0.0273(12) -0.0036(9) 0.0004(9) -0.0109(9)
C4 0.0281(12) 0.0233(12) 0.0254(12) -0.0023(9) -0.0018(9) -0.0093(10)
C5 0.0268(12) 0.0210(11) 0.0289(12) -0.0024(9) -0.0006(9) -0.0068(10)
C6 0.0279(12) 0.0217(11) 0.0277(12) -0.0057(9) 0.0013(9) -0.0083(10)
C7 0.0288(13) 0.0336(14) 0.0321(14) 0.0014(11) 0.0014(11) 0.0003(11)
C8A 0.032(2) 0.034(3) 0.034(2) -0.006(2) -0.0064(18) -0.001(2)
C9A 0.038(3) 0.029(2) 0.036(2) -0.0065(19) -0.0052(19) -0.0008(19)
C10A 0.028(2) 0.040(3) 0.041(3) -0.006(2) -0.0015(19) -0.006(2)
C8B 0.036(4) 0.034(4) 0.037(4) 0.003(3) 0.005(3) -0.001(3)
C9B 0.029(3) 0.041(4) 0.035(4) 0.002(3) 0.007(3) 0.002(3)
C10B 0.033(4) 0.049(4) 0.051(4) 0.002(3) -0.007(3) -0.006(3)
C11 0.0245(13) 0.0479(16) 0.0396(15) -0.0092(12) -0.0063(11) -0.0100(12)
C12 0.0287(14) 0.0404(15) 0.0499(17) -0.0137(13) -0.0057(12) -0.0123(12)
C13 0.0518(19) 0.057(2) 0.067(2) -0.0022(17) -0.0080(16) -0.0326(17)
C14 0.0259(12) 0.0226(11) 0.0263(12) -0.0039(9) 0.0005(9) -0.0079(9)
C15 0.0264(12) 0.0244(12) 0.0211(11) -0.0051(9) 0.0018(9) -0.0093(10)
C16 0.0222(11) 0.0255(12) 0.0218(11) -0.0050(9) 0.0007(9) -0.0089(9)
C17 0.0241(11) 0.0230(11) 0.0213(11) -0.0048(9) 0.0017(9) -0.0072(9)
C18 0.0292(12) 0.0235(12) 0.0244(12) -0.0055(9) 0.0015(9) -0.0108(10)
C19 0.0255(12) 0.0290(12) 0.0221(11) -0.0047(9) 0.0001(9) -0.0111(10)
C20 0.0243(12) 0.0241(11) 0.0238(11) -0.0036(9) -0.0002(9) -0.0066(9)
C21 0.0295(13) 0.0302(13) 0.0324(13) -0.0039(10) -0.0032(10) -0.0131(11)
C22 0.0457(16) 0.0534(17) 0.0345(14) -0.0102(13) -0.0048(12) -0.0269(14)
C23 0.0307(14) 0.0369(15) 0.0537(17) 0.0003(13) -0.0119(12) -0.0145(12)
C24 0.0332(14) 0.0360(14) 0.0395(15) -0.0030(11) -0.0027(11) -0.0178(11)
C25 0.0257(12) 0.0287(12) 0.0359(13) -0.0055(10) 0.0040(10) -0.0119(10)
C26 0.0244(12) 0.0360(14) 0.0307(13) -0.0051(11) 0.0006(10) -0.0116(11)
C27 0.0347(14) 0.0393(15) 0.0364(14) -0.0118(12) 0.0032(11) -0.0099(12)
C28 0.0249(12) 0.0227(11) 0.0267(12) -0.0040(9) 0.0014(9) -0.0074(9)
C29 0.0212(11) 0.0208(11) 0.0265(12) -0.0018(9) -0.0014(9) -0.0044(9)
C30 0.0247(12) 0.0206(11) 0.0282(12) -0.0027(9) -0.0018(9) -0.0090(9)
C31 0.0227(11) 0.0219(11) 0.0271(12) -0.0032(9) -0.0027(9) -0.0059(9)
C32 0.0245(12) 0.0242(11) 0.0257(12) -0.0014(9) -0.0001(9) -0.0101(9)
C33 0.0242(12) 0.0226(11) 0.0276(12) -0.0027(9) -0.0033(9) -0.0074(9)
C34 0.0248(12) 0.0234(11) 0.0251(12) -0.0044(9) -0.0018(9) -0.0070(9)
C35 0.0403(14) 0.0324(13) 0.0309(13) -0.0051(11) -0.0002(11) -0.0219(12)
C36 0.100(3) 0.138(3) 0.167(3) -0.105(3) 0.061(2) -0.090(2)
C37 0.177(3) 0.064(2) 0.143(3) 0.024(2) -0.095(3) -0.073(2)
C38 0.112(3) 0.079(2) 0.0537(18) -0.0230(16) 0.0134(17) -0.073(2)
C39 0.0285(13) 0.0351(14) 0.0374(14) -0.0082(11) -0.0017(10) -0.0151(11)
C40 0.0315(15) 0.0501(17) 0.0472(16) -0.0097(14) -0.0018(12) -0.0171(13)
C41 0.0339(17) 0.111(3) 0.061(2) -0.020(2) 0.0083(16) -0.0259(19)
C42 0.0285(12) 0.0241(12) 0.0261(12) -0.0032(9) -0.0012(9) -0.0101(10)
C43 0.0275(12) 0.0239(12) 0.0214(11) -0.0039(9) 0.0006(9) -0.0091(10)
C44 0.0242(12) 0.0291(12) 0.0210(11) -0.0057(9) 0.0002(9) -0.0108(10)
C45 0.0278(12) 0.0255(12) 0.0208(11) -0.0054(9) 0.0002(9) -0.0105(10)
C46 0.0283(12) 0.0262(12) 0.0247(12) -0.0032(9) -0.0016(9) -0.0084(10)
C47 0.0296(13) 0.0325(13) 0.0221(11) -0.0031(10) -0.0007(9) -0.0146(10)
C48 0.0317(13) 0.0270(12) 0.0237(11) -0.0042(9) 0.0000(9) -0.0147(10)
C49 0.0304(13) 0.0339(14) 0.0392(15) -0.0021(11) -0.0088(11) -0.0139(11)
C50 0.0444(18) 0.097(3) 0.0454(18) -0.0178(18) -0.0150(14) -0.0183(18)
C51 0.0274(15) 0.063(2) 0.075(2) -0.0255(18) -0.0007(14) -0.0147(14)
C52 0.0525(18) 0.062(2) 0.103(2) 0.0142(18) -0.0302(17) -0.0354(16)
C53 0.0318(13) 0.0415(15) 0.0278(13) -0.0108(11) -0.0038(10) -0.0120(11)
C54 0.0357(15) 0.0311(14) 0.0371(14) -0.0071(11) -0.0080(11) -0.0091(11)
C55 0.0389(16) 0.0470(17) 0.0568(19) -0.0114(14) -0.0152(14) -0.0142(13)
C56 0.0287(12) 0.0254(12) 0.0265(12) -0.0061(10) -0.0024(9) -0.0097(10)

loop_
_atom_type_symbol
_atom_type_description
_atom_type_scat_dispersion_real
_atom_type_scat_dispersion_imag
_atom_type_scat_source
C C 0.0033 0.0016 'International Tables Vol C Tables 4.2.6.8 and 6.1.1.4'
H H 0.0000 0.0000 'International Tables Vol C Tables 4.2.6.8 and 6.1.1.4'
O O 0.0106 0.0060 'International Tables Vol C Tables 4.2.6.8 and 6.1.1.4'

loop_
_geom_angle_atom_site_label_1
_geom_angle_atom_site_label_2
_geom_angle_atom_site_label_3
_geom_angle
_geom_angle_site_symmetry_1
_geom_angle_site_symmetry_3
_geom_angle_publ_flag
C2 O1 C11 117.08(19) . . ?
C16 O2 C25 114.76(17) . . ?
C30 O3 C39 114.16(18) . . ?
C44 O4 C53 110.99(17) . . ?
C6 C1 C2 118.0(2) . . ?
C6 C1 C56 120.7(2) . . ?
C2 C1 C56 120.3(2) . . ?
O1 C2 C3 118.1(2) . . ?
O1 C2 C1 120.1(2) . . ?
C3 C2 C1 121.3(2) . . ?
C4 C3 C2 118.5(2) . . ?
C4 C3 C14 121.1(2) . . ?
C2 C3 C14 120.3(2) . . ?
C3 C4 C5 122.3(2) . . ?
C3 C4 H4 118.8 . . ?
C5 C4 H4 118.8 . . ?
C6 C5 C4 117.1(2) . . ?
C6 C5 C7 120.9(2) . . ?
C4 C5 C7 122.0(2) . . ?
C1 C6 C5 122.7(2) . . ?
C1 C6 H6 118.6 . . ?
C5 C6 H6 118.6 . . ?
C8B C7 C9B 114.9(4) . . ?
C8A C7 C10A 113.9(3) . . ?
C8B C7 C5 113.5(3) . . ?
C9B C7 C5 116.1(3) . . ?
C8A C7 C5 113.6(3) . . ?
C10A C7 C5 110.1(3) . . ?
C8A C7 C9A 105.8(3) . . ?
C10A C7 C9A 107.5(3) . . ?
C5 C7 C9A 105.4(2) . . ?
C8B C7 C10B 103.3(5) . . ?
C9B C7 C10B 102.4(5) . . ?
C5 C7 C10B 104.3(3) . . ?
C7 C8A H8A1 109.5 . . ?
C7 C8A H8A2 109.5 . . ?
C7 C8A H8A3 109.5 . . ?
C7 C9A H9A1 109.5 . . ?
C7 C9A H9A2 109.5 . . ?
C7 C9A H9A3 109.5 . . ?
C7 C10A H10A 109.5 . . ?
C7 C10A H10B 109.5 . . ?
C7 C10A H10C 109.5 . . ?
C7 C8B H8B1 109.5 . . ?
C7 C8B H8B2 109.5 . . ?
H8B1 C8B H8B2 109.5 . . ?
C7 C8B H8B3 109.5 . . ?
H8B1 C8B H8B3 109.5 . . ?
H8B2 C8B H8B3 109.5 . . ?
C7 C9B H9B1 109.5 . . ?
C7 C9B H9B2 109.5 . . ?
H9B1 C9B H9B2 109.5 . . ?
C7 C9B H9B3 109.5 . . ?
H9B1 C9B H9B3 109.5 . . ?
H9B2 C9B H9B3 109.5 . . ?
C7 C10B H10D 109.5 . . ?
C7 C10B H10E 109.5 . . ?
H10D C10B H10E 109.5 . . ?
C7 C10B H10F 109.5 . . ?
H10D C10B H10F 109.5 . . ?
H10E C10B H10F 109.5 . . ?
O1 C11 C12 114.6(2) . . ?
O1 C11 H11A 108.6 . . ?
C12 C11 H11A 108.6 . . ?
O1 C11 H11B 108.6 . . ?
C12 C11 H11B 108.6 . . ?
H11A C11 H11B 107.6 . . ?
C13 C12 C11 177.6(3) . . ?
C12 C13 H13 180.0 . . ?
C3 C14 C15 112.68(19) . . ?
C3 C14 H14A 109.1 . . ?
C15 C14 H14A 109.1 . . ?
C3 C14 H14B 109.1 . . ?
C15 C14 H14B 109.1 . . ?
H14A C14 H14B 107.8 . . ?
C20 C15 C16 118.9(2) . . ?
C20 C15 C14 119.0(2) . . ?
C16 C15 C14 122.1(2) . . ?
C15 C16 O2 120.2(2) . . ?
C15 C16 C17 120.6(2) . . ?
O2 C16 C17 119.14(19) . . ?
C18 C17 C16 118.3(2) . . ?
C18 C17 C28 119.6(2) . . ?
C16 C17 C28 121.9(2) . . ?
C17 C18 C19 122.9(2) . . ?
C17 C18 H18 118.6 . . ?
C19 C18 H18 118.6 . . ?
C20 C19 C18 116.7(2) . . ?
C20 C19 C21 123.4(2) . . ?
C18 C19 C21 119.9(2) . . ?
C19 C20 C15 122.3(2) . . ?
C19 C20 H20 118.8 . . ?
C15 C20 H20 118.8 . . ?
C23 C21 C24 108.2(2) . . ?
C23 C21 C19 112.2(2) . . ?
C24 C21 C19 110.8(2) . . ?
C23 C21 C22 108.3(2) . . ?
C24 C21 C22 109.1(2) . . ?
C19 C21 C22 108.2(2) . . ?
C21 C22 H22A 109.5 . . ?
C21 C22 H22B 109.5 . . ?
H22A C22 H22B 109.5 . . ?
C21 C22 H22C 109.5 . . ?
H22A C22 H22C 109.5 . . ?
H22B C22 H22C 109.5 . . ?
C21 C23 H23A 109.5 . . ?
C21 C23 H23B 109.5 . . ?
H23A C23 H23B 109.5 . . ?
C21 C23 H23C 109.5 . . ?
H23A C23 H23C 109.5 . . ?
H23B C23 H23C 109.5 . . ?
C21 C24 H24A 109.5 . . ?
C21 C24 H24B 109.5 . . ?
H24A C24 H24B 109.5 . . ?
C21 C24 H24C 109.5 . . ?
H24A C24 H24C 109.5 . . ?
H24B C24 H24C 109.5 . . ?
O2 C25 C26 114.2(2) . . ?
O2 C25 H25A 108.7 . . ?
C26 C25 H25A 108.7 . . ?
O2 C25 H25B 108.7 . . ?
C26 C25 H25B 108.7 . . ?
H25A C25 H25B 107.6 . . ?
C27 C26 C25 177.9(3) . . ?
C26 C27 H27 180.0 . . ?
C29 C28 C17 108.97(18) . . ?
C29 C28 H28A 109.9 . . ?
C17 C28 H28A 109.9 . . ?
C29 C28 H28B 109.9 . . ?
C17 C28 H28B 109.9 . . ?
H28A C28 H28B 108.3 . . ?
C34 C29 C30 118.1(2) . . ?
C34 C29 C28 120.8(2) . . ?
C30 C29 C28 120.8(2) . . ?
O3 C30 C29 119.4(2) . . ?
O3 C30 C31 119.2(2) . . ?
C29 C30 C31 121.2(2) . . ?
C30 C31 C32 118.3(2) . . ?
C30 C31 C42 120.3(2) . . ?
C32 C31 C42 121.3(2) . . ?
C33 C32 C31 122.2(2) . . ?
C33 C32 H32 118.9 . . ?
C31 C32 H32 118.9 . . ?
C34 C33 C32 117.3(2) . . ?
C34 C33 C35 121.8(2) . . ?
C32 C33 C35 120.9(2) . . ?
C33 C34 C29 122.7(2) . . ?
C33 C34 H34 118.7 . . ?
C29 C34 H34 118.7 . . ?
C36 C35 C37 108.3(4) . . ?
C36 C35 C38 106.8(3) . . ?
C37 C35 C38 108.8(3) . . ?
C36 C35 C33 110.5(2) . . ?
C37 C35 C33 109.1(2) . . ?
C38 C35 C33 113.2(2) . . ?
C35 C36 H36A 109.5 . . ?
C35 C36 H36B 109.5 . . ?
H36A C36 H36B 109.5 . . ?
C35 C36 H36C 109.5 . . ?
H36A C36 H36C 109.5 . . ?
H36B C36 H36C 109.5 . . ?
C35 C37 H37A 109.5 . . ?
C35 C37 H37B 109.5 . . ?
H37A C37 H37B 109.5 . . ?
C35 C37 H37C 109.5 . . ?
H37A C37 H37C 109.5 . . ?
H37B C37 H37C 109.5 . . ?
C35 C38 H38A 109.5 . . ?
C35 C38 H38B 109.5 . . ?
H38A C38 H38B 109.5 . . ?
C35 C38 H38C 109.5 . . ?
H38A C38 H38C 109.5 . . ?
H38B C38 H38C 109.5 . . ?
O3 C39 C40 112.7(2) . . ?
O3 C39 H39A 109.1 . . ?
C40 C39 H39A 109.1 . . ?
O3 C39 H39B 109.1 . . ?
C40 C39 H39B 109.1 . . ?
H39A C39 H39B 107.8 . . ?
C41 C40 C39 177.7(4) . . ?
C40 C41 H41 180.0 . . ?
C31 C42 C43 111.41(19) . . ?
C31 C42 H42A 109.3 . . ?
C43 C42 H42A 109.3 . . ?
C31 C42 H42B 109.3 . . ?
C43 C42 H42B 109.3 . . ?
H42A C42 H42B 108.0 . . ?
C44 C43 C48 118.4(2) . . ?
C44 C43 C42 122.4(2) . . ?
C48 C43 C42 119.1(2) . . ?
C43 C44 C45 121.0(2) . . ?
C43 C44 O4 119.8(2) . . ?
C45 C44 O4 119.2(2) . . ?
C46 C45 C44 118.4(2) . . ?
C46 C45 C56 118.8(2) . . ?
C44 C45 C56 122.5(2) . . ?
C45 C46 C47 122.7(2) . . ?
C45 C46 H46 118.6 . . ?
C47 C46 H46 118.6 . . ?
C46 C47 C48 117.1(2) . . ?
C46 C47 C49 119.6(2) . . ?
C48 C47 C49 123.0(2) . . ?
C47 C48 C43 122.2(2) . . ?
C47 C48 H48 118.9 . . ?
C43 C48 H48 118.9 . . ?
C52 C49 C51 107.9(3) . . ?
C52 C49 C50 109.4(3) . . ?
C51 C49 C50 109.3(3) . . ?
C52 C49 C47 111.7(2) . . ?
C51 C49 C47 111.8(2) . . ?
C50 C49 C47 106.7(2) . . ?
C49 C50 H50A 109.5 . . ?
C49 C50 H50B 109.5 . . ?
H50A C50 H50B 109.5 . . ?
C49 C50 H50C 109.5 . . ?
H50A C50 H50C 109.5 . . ?
H50B C50 H50C 109.5 . . ?
C49 C51 H51A 109.5 . . ?
C49 C51 H51B 109.5 . . ?
H51A C51 H51B 109.5 . . ?
C49 C51 H51C 109.5 . . ?
H51A C51 H51C 109.5 . . ?
H51B C51 H51C 109.5 . . ?
C49 C52 H52A 109.5 . . ?
C49 C52 H52B 109.5 . . ?
H52A C52 H52B 109.5 . . ?
C49 C52 H52C 109.5 . . ?
H52A C52 H52C 109.5 . . ?
H52B C52 H52C 109.5 . . ?
O4 C53 C54 110.0(2) . . ?
O4 C53 H53A 109.7 . . ?
C54 C53 H53A 109.7 . . ?
O4 C53 H53B 109.7 . . ?
C54 C53 H53B 109.7 . . ?
H53A C53 H53B 108.2 . . ?
C55 C54 C53 175.9(3) . . ?
C54 C55 H55 180.0 . . ?
C1 C56 C45 108.11(18) . . ?
C1 C56 H56A 110.1 . . ?
C45 C56 H56A 110.1 . . ?
C1 C56 H56B 110.1 . . ?
C45 C56 H56B 110.1 . . ?
H56A C56 H56B 108.4 . . ?

loop_
_geom_bond_atom_site_label_1
_geom_bond_atom_site_label_2
_geom_bond_distance
_geom_bond_site_symmetry_2
_geom_bond_publ_flag
O1 C2 1.387(3) . ?
O1 C11 1.428(3) . ?
O2 C16 1.397(3) . ?
O2 C25 1.429(3) . ?
O3 C30 1.388(3) . ?
O3 C39 1.436(3) . ?
O4 C44 1.399(3) . ?
O4 C53 1.430(3) . ?
C1 C6 1.391(3) . ?
C1 C2 1.398(3) . ?
C1 C56 1.517(3) . ?
C2 C3 1.396(3) . ?
C3 C4 1.392(3) . ?
C3 C14 1.520(3) . ?
C4 C5 1.398(3) . ?
C4 H4 0.9300 . ?
C5 C6 1.397(3) . ?
C5 C7 1.534(3) . ?
C6 H6 0.9300 . ?
C7 C8B 1.471(7) . ?
C7 C9B 1.473(7) . ?
C7 C8A 1.480(5) . ?
C7 C10A 1.485(5) . ?
C7 C9A 1.594(4) . ?
C7 C10B 1.599(5) . ?
C8A H8A1 0.9600 . ?
C8A H8A2 0.9600 . ?
C8A H8A3 0.9600 . ?
C9A H9A1 0.9600 . ?
C9A H9A2 0.9600 . ?
C9A H9A3 0.9600 . ?
C10A H10A 0.9600 . ?
C10A H10B 0.9600 . ?
C10A H10C 0.9600 . ?
C8B H8B1 0.9600 . ?
C8B H8B2 0.9600 . ?
C8B H8B3 0.9600 . ?
C9B H9B1 0.9600 . ?
C9B H9B2 0.9600 . ?
C9B H9B3 0.9600 . ?
C10B H10D 0.9600 . ?
C10B H10E 0.9600 . ?
C10B H10F 0.9600 . ?
C11 C12 1.465(4) . ?
C11 H11A 0.9700 . ?
C11 H11B 0.9700 . ?
C12 C13 1.180(4) . ?
C13 H13 0.9300 . ?
C14 C15 1.521(3) . ?
C14 H14A 0.9700 . ?
C14 H14B 0.9700 . ?
C15 C20 1.395(3) . ?
C15 C16 1.395(3) . ?
C16 C17 1.399(3) . ?
C17 C18 1.390(3) . ?
C17 C28 1.525(3) . ?
C18 C19 1.399(3) . ?
C18 H18 0.9300 . ?
C19 C20 1.392(3) . ?
C19 C21 1.537(3) . ?
C20 H20 0.9300 . ?
C21 C23 1.534(4) . ?
C21 C24 1.535(3) . ?
C21 C22 1.538(4) . ?
C22 H22A 0.9600 . ?
C22 H22B 0.9600 . ?
C22 H22C 0.9600 . ?
C23 H23A 0.9600 . ?
C23 H23B 0.9600 . ?
C23 H23C 0.9600 . ?
C24 H24A 0.9600 . ?
C24 H24B 0.9600 . ?
C24 H24C 0.9600 . ?
C25 C26 1.469(3) . ?
C25 H25A 0.9700 . ?
C25 H25B 0.9700 . ?
C26 C27 1.185(4) . ?
C27 H27 0.9300 . ?
C28 C29 1.515(3) . ?
C28 H28A 0.9700 . ?
C28 H28B 0.9700 . ?
C29 C34 1.395(3) . ?
C29 C30 1.396(3) . ?
C30 C31 1.399(3) . ?
C31 C32 1.399(3) . ?
C31 C42 1.521(3) . ?
C32 C33 1.395(3) . ?
C32 H32 0.9300 . ?
C33 C34 1.393(3) . ?
C33 C35 1.537(3) . ?
C34 H34 0.9300 . ?
C35 C36 1.482(5) . ?
C35 C37 1.492(5) . ?
C35 C38 1.496(4) . ?
C36 H36A 0.9600 . ?
C36 H36B 0.9600 . ?
C36 H36C 0.9600 . ?
C37 H37A 0.9600 . ?
C37 H37B 0.9600 . ?
C37 H37C 0.9600 . ?
C38 H38A 0.9600 . ?
C38 H38B 0.9600 . ?
C38 H38C 0.9600 . ?
C39 C40 1.463(4) . ?
C39 H39A 0.9700 . ?
C39 H39B 0.9700 . ?
C40 C41 1.171(4) . ?
C41 H41 0.9300 . ?
C42 C43 1.522(3) . ?
C42 H42A 0.9700 . ?
C42 H42B 0.9700 . ?
C43 C44 1.392(3) . ?
C43 C48 1.398(3) . ?
C44 C45 1.395(3) . ?
C45 C46 1.386(3) . ?
C45 C56 1.525(3) . ?
C46 C47 1.392(3) . ?
C46 H46 0.9300 . ?
C47 C48 1.392(3) . ?
C47 C49 1.531(3) . ?
C48 H48 0.9300 . ?
C49 C52 1.520(4) . ?
C49 C51 1.520(4) . ?
C49 C50 1.526(4) . ?
C50 H50A 0.9600 . ?
C50 H50B 0.9600 . ?
C50 H50C 0.9600 . ?
C51 H51A 0.9600 . ?
C51 H51B 0.9600 . ?
C51 H51C 0.9600 . ?
C52 H52A 0.9600 . ?
C52 H52B 0.9600 . ?
C52 H52C 0.9600 . ?
C53 C54 1.458(4) . ?
C53 H53A 0.9700 . ?
C53 H53B 0.9700 . ?
C54 C55 1.179(4) . ?
C55 H55 0.9300 . ?
C56 H56A 0.9700 . ?
C56 H56B 0.9700 . ?
